data_1572357
loop_
_publ_author_name
'Song, Xueqing'
'Yeibyo, Woldegebriel'
'Li, William'
'Pike, Robert D.'

_publ_section_title
;
 Diisobutylammonium triphenyl(2-thiolatoacetato-\k2 O,S)stannate(IV)
;
_journal_coeditor_code TK4107
_journal_issue 8
_journal_name_full IUCrData
_journal_paper_doi 10.1107/S2414314624007429
_journal_volume 9
_journal_year 2024
_chemical_formula_iupac '(C8 H20 N) [Sn (C6 H5)3 (C2 H2 O2 S)]'
_chemical_formula_moiety 'C8 H20 N +, C20 H17 O2 S Sn -'
_chemical_formula_sum 'C28 H37 N O2 S Sn'
_chemical_formula_weight 570.33
_chemical_name_systematic
;
Diisobutylammonium
triphenyl(2-thiolatoacetato-\k^2^<i>O</i>,<i>S</i>)stannate(IV)
;
_space_group_crystal_system monoclinic
_space_group_IT_number 14
_space_group_name_Hall '-P 2yn'
_space_group_name_H-M_alt 'P 1 21/n 1'
_atom_sites_solution_hydrogens geom
_audit_creation_method
;
Olex2 1.5
(compiled 2024.02.16 svn.r378c4104 for OlexSys, GUI svn.r6928)
;
_cell_angle_alpha 90
_cell_angle_beta 101.3820(10)
_cell_angle_gamma 90
_cell_formula_units_Z 4
_cell_length_a 10.40320(10)
_cell_length_b 18.8988(3)
_cell_length_c 14.8277(2)
_cell_measurement_reflns_used 9852
_cell_measurement_temperature 296(2)
_cell_measurement_theta_max 70.07
_cell_measurement_theta_min 3.04
_cell_volume 2857.91(7)
_computing_cell_refinement
;
<i>SAINT-Plus</i> (Bruker, 2004)
;
_computing_data_collection
;
<i>APEX2</i> (Bruker, 2004)
;
_computing_data_reduction
;
<i>SAINT-Plus</i> (Bruker, 2004)
;
_computing_molecular_graphics
;
Olex2 (Dolomanov <i>et al.</i>,  2009)
;
_computing_publication_material
;
Olex2 (Dolomanov <i>et al.</i>,  2009)
;
_computing_structure_refinement
;
<i>SHELXL2019/3</i> (Sheldrick, 2015)
;
_computing_structure_solution
;
SHELXS97 (Sheldrick, 2008)
;
_diffrn_ambient_temperature 296.15
_diffrn_measured_fraction_theta_full 0.983
_diffrn_measured_fraction_theta_max 0.968
_diffrn_measurement_device_type 'Bruker APEXII CCD'
_diffrn_measurement_method 'Omega and Phi scans'
_diffrn_radiation_type CuK\a
_diffrn_radiation_wavelength 1.54178
_diffrn_reflns_av_R_equivalents 0.0401
_diffrn_reflns_av_unetI/netI 0.0220
_diffrn_reflns_limit_h_max 12
_diffrn_reflns_limit_h_min -11
_diffrn_reflns_limit_k_max 22
_diffrn_reflns_limit_k_min -22
_diffrn_reflns_limit_l_max 17
_diffrn_reflns_limit_l_min -16
_diffrn_reflns_number 35046
_diffrn_reflns_theta_full 67.679
_diffrn_reflns_theta_max 70.626
_diffrn_reflns_theta_min 3.836
_exptl_absorpt_coefficient_mu 7.963
_exptl_absorpt_correction_T_max 0.7534
_exptl_absorpt_correction_T_min 0.4386
_exptl_absorpt_correction_type multi-scan
_exptl_absorpt_process_details
;
(SADABS; Krause <i>et al.</i>,  2015)
;
_exptl_crystal_colour colourless
_exptl_crystal_density_diffrn 1.326
_exptl_crystal_description block
_exptl_crystal_F_000 1176
_exptl_crystal_size_max 0.39
_exptl_crystal_size_mid 0.25
_exptl_crystal_size_min 0.18
_refine_diff_density_max 0.487
_refine_diff_density_min -0.449
_refine_ls_extinction_coef 0.00187(8)
_refine_ls_extinction_expression Fc^*^=kFc[1+0.001xFc^2^\l^3^/sin(2\q)]^-1/4^
_refine_ls_extinction_method
;
<i>SHELXL2019/3</i> (Sheldrick, 2015)
;
_refine_ls_goodness_of_fit_ref 1.091
_refine_ls_hydrogen_treatment constr
_refine_ls_matrix_type full
_refine_ls_number_parameters 358
_refine_ls_number_reflns 5313
_refine_ls_number_restraints 287
_refine_ls_restrained_S_all 1.067
_refine_ls_R_factor_all 0.0361
_refine_ls_R_factor_gt 0.0317
_refine_ls_shift/su_max 0.001
_refine_ls_shift/su_mean 0.000
_refine_ls_structure_factor_coef Fsqd
_refine_ls_weighting_details 'w=1/[\s^2^(Fo^2^)+(0.0367P)^2^+1.6022P] where P=(Fo^2^+2Fc^2^)/3'
_refine_ls_weighting_scheme calc
_refine_ls_wR_factor_gt 0.0792
_refine_ls_wR_factor_ref 0.0819
_reflns_number_gt 4767
_reflns_number_total 5313
_reflns_threshold_expression 'I > 2\s(I)'
_cod_data_source_file tk4107.cif
_cod_data_source_block I
_cod_original_sg_symbol_H-M 'P 21/n'
_cod_database_code 1572357
_shelx_space_group_comment
;
The symmetry employed for this shelxl refinement is uniquely defined
by the following loop, which should always be used as a source of
symmetry information in preference to the above space-group names.
They are only intended as comments.
;
_shelx_estimated_absorpt_t_min 0.147
_shelx_estimated_absorpt_t_max 0.328

loop_
_space_group_symop_operation_xyz
'x, y, z'
'-x+1/2, y+1/2, -z+1/2'
'-x, -y, -z'
'x-1/2, -y-1/2, z-1/2'

loop_
_atom_site_type_symbol
_atom_site_label
_atom_site_fract_x
_atom_site_fract_y
_atom_site_fract_z
_atom_site_U_iso_or_equiv
_atom_site_adp_type
_atom_site_calc_flag
_atom_site_occupancy
_atom_site_disorder_assembly
_atom_site_disorder_group
Sn Sn1 0.29678(2) 0.09786(2) 0.24494(2) 0.05419(10) Uani d 1 . .
S S1 0.45120(9) 0.10232(6) 0.39021(6) 0.0876(3) Uani d 1 . .
O O1 0.1637(2) 0.07224(13) 0.36093(16) 0.0666(5) Uani d 1 . .
O O2 0.1506(3) 0.05058(15) 0.50356(18) 0.0860(7) Uani d 1 . .
C C1 0.2142(3) 0.06407(17) 0.4431(2) 0.0631(7) Uani d 1 . .
C C2 0.3620(4) 0.0666(3) 0.4722(3) 0.1027(15) Uani d 1 . .
H H2A 0.393128 0.018846 0.487275 0.123 Uiso calc 1 . .
H H2B 0.383473 0.094437 0.528113 0.123 Uiso calc 1 . .
C C3 0.4402(3) 0.13121(18) 0.1641(2) 0.0588(7) Uani d 1 . .
C C4 0.5037(4) 0.1952(2) 0.1820(3) 0.0813(10) Uani d 1 . .
H H4 0.485694 0.223468 0.229340 0.098 Uiso calc 1 . .
C C5 0.5941(5) 0.2185(3) 0.1309(4) 0.1038(14) Uani d 1 . .
H H5 0.635244 0.261967 0.144120 0.125 Uiso calc 1 . .
C C6 0.6225(4) 0.1781(3) 0.0618(3) 0.0991(13) Uani d 1 . .
H H6 0.683038 0.193809 0.027787 0.119 Uiso calc 1 . .
C C7 0.5623(4) 0.1147(3) 0.0424(3) 0.0944(12) Uani d 1 . .
H H7 0.581509 0.086972 -0.004996 0.113 Uiso calc 1 . .
C C8 0.4714(4) 0.0910(2) 0.0936(3) 0.0771(10) Uani d 1 . .
H H8 0.431091 0.047333 0.079869 0.093 Uiso calc 1 . .
C C9 0.2351(3) -0.00545(16) 0.1959(2) 0.0563(7) Uani d 1 . .
C C10 0.1733(4) -0.0159(2) 0.1058(2) 0.0755(9) Uani d 1 . .
H H10 0.159273 0.022345 0.065598 0.091 Uiso calc 1 . .
C C14 0.2544(5) -0.0634(2) 0.2534(3) 0.0848(10) Uani d 1 . .
H H14 0.296426 -0.057856 0.314441 0.102 Uiso calc 1 . .
C C11 0.1315(5) -0.0834(2) 0.0741(3) 0.0971(13) Uani d 1 . .
H H11 0.090190 -0.090171 0.013162 0.117 Uiso calc 1 . .
C C12 0.1517(5) -0.1389(2) 0.1332(4) 0.1092(15) Uani d 1 . .
H H12 0.123532 -0.183854 0.112612 0.131 Uiso calc 1 . .
C C13 0.2123(6) -0.1294(2) 0.2215(4) 0.1142(17) Uani d 1 . .
H H13 0.225776 -0.167915 0.261307 0.137 Uiso calc 1 . .
C C15A 0.160(2) 0.1774(13) 0.2172(12) 0.057(3) Uani d 0.60(3) A 1
C C16A 0.1154(19) 0.1948(9) 0.1277(12) 0.071(4) Uani d 0.60(3) A 1
H H16A 0.144453 0.168986 0.082169 0.086 Uiso calc 0.60(3) A 1
C C17A 0.0257(18) 0.2514(9) 0.1015(11) 0.109(5) Uani d 0.60(3) A 1
H H17A 0.000005 0.263945 0.039920 0.131 Uiso calc 0.60(3) A 1
C C18A -0.0224(17) 0.2872(8) 0.1682(13) 0.104(4) Uani d 0.60(3) A 1
H H18A -0.084414 0.322806 0.152316 0.125 Uiso calc 0.60(3) A 1
C C19A 0.0231(17) 0.2694(5) 0.2595(11) 0.092(4) Uani d 0.60(3) A 1
H H19A -0.008020 0.293885 0.305199 0.110 Uiso calc 0.60(3) A 1
C C20A 0.1138(17) 0.2160(6) 0.2838(10) 0.074(3) Uani d 0.60(3) A 1
H H20A 0.144433 0.205754 0.345658 0.089 Uiso calc 0.60(3) A 1
C C15B 0.140(3) 0.1803(16) 0.197(2) 0.050(4) Uani d 0.40(3) A 2
C C16B 0.121(3) 0.2043(15) 0.1048(16) 0.069(4) Uani d 0.40(3) A 2
H H16B 0.176950 0.188357 0.067684 0.083 Uiso calc 0.40(3) A 2
C C17B 0.024(2) 0.2491(11) 0.0687(17) 0.087(5) Uani d 0.40(3) A 2
H H17B 0.011387 0.260865 0.006694 0.104 Uiso calc 0.40(3) A 2
C C18B -0.0521(18) 0.2767(12) 0.120(2) 0.102(6) Uani d 0.40(3) A 2
H H18B -0.119488 0.307409 0.095081 0.123 Uiso calc 0.40(3) A 2
C C19B -0.032(3) 0.2601(14) 0.210(2) 0.117(9) Uani d 0.40(3) A 2
H H19B -0.083472 0.281884 0.247046 0.141 Uiso calc 0.40(3) A 2
C C20B 0.064(2) 0.2111(12) 0.2513(18) 0.083(6) Uani d 0.40(3) A 2
H H20B 0.075348 0.199972 0.313465 0.100 Uiso calc 0.40(3) A 2
N N1 0.8901(3) 0.04696(15) 0.36359(18) 0.0650(6) Uani d 1 . .
H H1A 0.853689 0.019449 0.400328 0.078 Uiso calc 1 . .
H H1B 0.972417 0.054949 0.392118 0.078 Uiso calc 1 . .
C C21 0.8199(3) 0.11575(19) 0.3547(2) 0.0697(8) Uani d 1 . .
H H21A 0.726345 0.106843 0.345475 0.084 Uiso calc 1 . .
H H21B 0.836613 0.140108 0.300649 0.084 Uiso calc 1 . .
C C22 0.8592(4) 0.16325(19) 0.4370(3) 0.0730(9) Uani d 1 . .
H H22 0.953152 0.173206 0.444635 0.088 Uiso calc 1 . .
C C23 0.8347(5) 0.1307(2) 0.5254(3) 0.0935(12) Uani d 1 . .
H H23A 0.743133 0.119985 0.518959 0.140 Uiso calc 1 . .
H H23B 0.860454 0.163490 0.575101 0.140 Uiso calc 1 . .
H H23C 0.884953 0.087993 0.538063 0.140 Uiso calc 1 . .
C C24 0.7845(5) 0.2333(2) 0.4176(4) 0.1104(15) Uani d 1 . .
H H24A 0.794891 0.251289 0.358927 0.166 Uiso calc 1 . .
H H24B 0.818729 0.266898 0.464762 0.166 Uiso calc 1 . .
H H24C 0.693144 0.225458 0.416926 0.166 Uiso calc 1 . .
C C25 0.8944(4) 0.0058(2) 0.2778(3) 0.0893(11) Uani d 1 . .
H H25A 0.941560 0.033477 0.239737 0.107 Uiso calc 1 . .
H H25B 0.943907 -0.037271 0.294836 0.107 Uiso calc 1 . .
C C26 0.7681(5) -0.0129(3) 0.2235(3) 0.1031(14) Uani d 1 . .
H H26 0.723996 0.031675 0.202671 0.124 Uiso calc 1 . .
C C27 0.7886(6) -0.0520(4) 0.1363(4) 0.150(2) Uani d 1 . .
H H27A 0.838026 -0.022483 0.102841 0.225 Uiso calc 1 . .
H H27B 0.704961 -0.062563 0.098270 0.225 Uiso calc 1 . .
H H27C 0.835626 -0.095166 0.153432 0.225 Uiso calc 1 . .
C C28 0.6779(6) -0.0524(4) 0.2708(4) 0.148(3) Uani d 1 . .
H H28A 0.714823 -0.097878 0.289587 0.222 Uiso calc 1 . .
H H28B 0.595003 -0.058588 0.229658 0.222 Uiso calc 1 . .
H H28C 0.665230 -0.026345 0.323974 0.222 Uiso calc 1 . .

loop_
_atom_site_aniso_label
_atom_site_aniso_U_11
_atom_site_aniso_U_22
_atom_site_aniso_U_33
_atom_site_aniso_U_12
_atom_site_aniso_U_13
_atom_site_aniso_U_23
Sn1 0.05088(14) 0.06135(14) 0.05259(14) -0.00563(8) 0.01566(8) -0.00136(8)
S1 0.0602(5) 0.1427(9) 0.0589(5) -0.0359(5) 0.0091(4) 0.0025(5)
O1 0.0582(12) 0.0821(14) 0.0624(13) -0.0099(11) 0.0194(10) 0.0025(11)
O2 0.0839(17) 0.106(2) 0.0791(16) 0.0043(14) 0.0415(13) 0.0217(14)
C1 0.0700(19) 0.0609(18) 0.0635(19) -0.0077(15) 0.0258(15) -0.0004(14)
C2 0.078(2) 0.172(4) 0.057(2) -0.034(3) 0.0115(18) 0.014(2)
C3 0.0458(15) 0.0736(19) 0.0594(17) 0.0009(13) 0.0162(13) 0.0063(14)
C4 0.081(2) 0.083(2) 0.087(3) -0.0152(19) 0.036(2) -0.0066(19)
C5 0.094(3) 0.100(3) 0.129(4) -0.030(2) 0.051(3) 0.000(3)
C6 0.082(3) 0.126(4) 0.103(3) -0.006(2) 0.052(2) 0.018(3)
C7 0.086(3) 0.126(3) 0.083(3) 0.002(2) 0.045(2) -0.005(2)
C8 0.074(2) 0.090(3) 0.073(2) -0.0051(18) 0.0302(18) -0.0067(17)
C9 0.0525(16) 0.0599(16) 0.0597(16) 0.0008(13) 0.0190(13) -0.0039(13)
C10 0.080(2) 0.077(2) 0.068(2) -0.0079(18) 0.0109(17) -0.0059(17)
C14 0.120(3) 0.064(2) 0.073(2) 0.012(2) 0.026(2) 0.0054(16)
C11 0.100(3) 0.098(3) 0.093(3) -0.019(2) 0.017(2) -0.034(2)
C12 0.142(4) 0.067(2) 0.132(4) -0.019(3) 0.060(3) -0.029(2)
C13 0.188(5) 0.055(2) 0.113(3) 0.004(3) 0.063(3) 0.000(2)
C15A 0.052(6) 0.059(6) 0.061(7) -0.001(4) 0.018(6) 0.004(5)
C16A 0.083(5) 0.061(7) 0.071(8) 0.015(5) 0.020(6) 0.009(5)
C17A 0.132(9) 0.105(7) 0.087(8) 0.053(7) 0.011(7) 0.013(6)
C18A 0.117(9) 0.087(7) 0.117(9) 0.052(7) 0.047(7) 0.033(6)
C19A 0.120(9) 0.069(5) 0.103(7) 0.031(5) 0.064(7) 0.019(5)
C20A 0.096(9) 0.053(4) 0.082(6) 0.013(5) 0.040(5) 0.009(4)
C15B 0.052(9) 0.041(5) 0.060(10) -0.001(5) 0.014(8) 0.019(7)
C16B 0.076(7) 0.072(7) 0.057(8) -0.010(5) 0.008(6) 0.028(6)
C17B 0.081(7) 0.086(8) 0.085(11) -0.011(6) -0.002(6) 0.031(7)
C18B 0.073(8) 0.100(11) 0.137(14) 0.005(7) 0.027(8) 0.058(11)
C19B 0.106(13) 0.121(14) 0.144(16) 0.059(11) 0.072(12) 0.068(13)
C20B 0.075(10) 0.091(10) 0.096(11) 0.022(8) 0.048(8) 0.043(9)
N1 0.0616(15) 0.0770(17) 0.0565(15) -0.0099(13) 0.0118(12) -0.0065(12)
C21 0.0609(19) 0.082(2) 0.0644(19) -0.0054(16) 0.0091(15) 0.0126(16)
C22 0.067(2) 0.071(2) 0.084(2) -0.0069(16) 0.0229(17) -0.0045(17)
C23 0.112(3) 0.098(3) 0.075(2) -0.003(2) 0.029(2) -0.009(2)
C24 0.124(4) 0.082(3) 0.136(4) 0.011(3) 0.051(3) 0.008(3)
C25 0.084(3) 0.112(3) 0.075(2) -0.015(2) 0.0233(19) -0.012(2)
C26 0.096(3) 0.144(4) 0.072(2) -0.034(3) 0.021(2) -0.009(2)
C27 0.162(5) 0.208(7) 0.081(3) -0.039(5) 0.025(3) -0.055(4)
C28 0.135(5) 0.196(7) 0.113(4) -0.088(5) 0.025(3) -0.015(4)

loop_
_atom_type_symbol
_atom_type_description
_atom_type_scat_dispersion_real
_atom_type_scat_dispersion_imag
_atom_type_scat_source
C C 0.0181 0.0091 'International Tables Vol C Tables 4.2.6.8 and 6.1.1.4'
H H 0.0000 0.0000 'International Tables Vol C Tables 4.2.6.8 and 6.1.1.4'
N N 0.0311 0.0180 'International Tables Vol C Tables 4.2.6.8 and 6.1.1.4'
O O 0.0492 0.0322 'International Tables Vol C Tables 4.2.6.8 and 6.1.1.4'
S S 0.3331 0.5567 'International Tables Vol C Tables 4.2.6.8 and 6.1.1.4'
Sn Sn 0.0259 5.4591 'International Tables Vol C Tables 4.2.6.8 and 6.1.1.4'

loop_
_geom_angle_atom_site_label_1
_geom_angle_atom_site_label_2
_geom_angle_atom_site_label_3
_geom_angle_site_symmetry_1
_geom_angle_site_symmetry_3
_geom_angle
_geom_angle_publ_flag
S1 Sn1 O1 . . 75.58(6) ?
C3 Sn1 S1 . . 94.18(8) ?
C3 Sn1 O1 . . 168.74(10) ?
C3 Sn1 C15B . . 98.9(7) ?
C9 Sn1 S1 . . 115.87(9) ?
C9 Sn1 O1 . . 83.40(9) ?
C9 Sn1 C3 . . 105.62(12) ?
C9 Sn1 C15B . . 111.8(10) ?
C15A Sn1 S1 . . 117.7(6) ?
C15A Sn1 O1 . . 79.7(5) ?
C15A Sn1 C3 . . 101.6(6) ?
C15A Sn1 C9 . . 116.7(8) ?
C15B Sn1 S1 . . 124.5(9) ?
C15B Sn1 O1 . . 83.6(7) ?
C2 S1 Sn1 . . 104.34(13) ?
C1 O1 Sn1 . . 121.7(2) ?
O1 C1 O2 . . 123.6(3) ?
O1 C1 C2 . . 119.1(3) ?
O2 C1 C2 . . 117.2(3) ?
S1 C2 H2A . . 108.1 ?
S1 C2 H2B . . 108.1 ?
C1 C2 S1 . . 116.7(3) ?
C1 C2 H2A . . 108.1 ?
C1 C2 H2B . . 108.1 ?
H2A C2 H2B . . 107.3 ?
C4 C3 Sn1 . . 120.1(2) ?
C4 C3 C8 . . 116.9(3) ?
C8 C3 Sn1 . . 123.0(3) ?
C3 C4 H4 . . 119.3 ?
C3 C4 C5 . . 121.5(4) ?
C5 C4 H4 . . 119.3 ?
C4 C5 H5 . . 119.8 ?
C6 C5 C4 . . 120.4(4) ?
C6 C5 H5 . . 119.8 ?
C5 C6 H6 . . 120.1 ?
C7 C6 C5 . . 119.8(4) ?
C7 C6 H6 . . 120.1 ?
C6 C7 H7 . . 119.9 ?
C6 C7 C8 . . 120.1(4) ?
C8 C7 H7 . . 119.9 ?
C3 C8 C7 . . 121.3(4) ?
C3 C8 H8 . . 119.4 ?
C7 C8 H8 . . 119.4 ?
C10 C9 Sn1 . . 120.8(2) ?
C10 C9 C14 . . 118.0(3) ?
C14 C9 Sn1 . . 121.2(3) ?
C9 C10 H10 . . 119.6 ?
C9 C10 C11 . . 120.7(4) ?
C11 C10 H10 . . 119.6 ?
C9 C14 H14 . . 119.6 ?
C13 C14 C9 . . 120.7(4) ?
C13 C14 H14 . . 119.6 ?
C10 C11 H11 . . 120.3 ?
C12 C11 C10 . . 119.4(4) ?
C12 C11 H11 . . 120.3 ?
C11 C12 H12 . . 119.8 ?
C13 C12 C11 . . 120.5(4) ?
C13 C12 H12 . . 119.8 ?
C14 C13 H13 . . 119.6 ?
C12 C13 C14 . . 120.7(4) ?
C12 C13 H13 . . 119.6 ?
C16A C15A Sn1 . . 117.6(11) ?
C16A C15A C20A . . 118.0(12) ?
C20A C15A Sn1 . . 124.4(10) ?
C15A C16A H16A . . 119.0 ?
C15A C16A C17A . . 121.9(12) ?
C17A C16A H16A . . 119.0 ?
C16A C17A H17A . . 120.4 ?
C18A C17A C16A . . 119.2(11) ?
C18A C17A H17A . . 120.4 ?
C17A C18A H18A . . 120.6 ?
C17A C18A C19A . . 118.8(10) ?
C19A C18A H18A . . 120.6 ?
C18A C19A H19A . . 119.4 ?
C20A C19A C18A . . 121.1(8) ?
C20A C19A H19A . . 119.4 ?
C15A C20A H20A . . 119.6 ?
C19A C20A C15A . . 120.9(10) ?
C19A C20A H20A . . 119.6 ?
C16B C15B Sn1 . . 119.0(17) ?
C20B C15B Sn1 . . 124.6(15) ?
C20B C15B C16B . . 116.4(18) ?
C15B C16B H16B . . 118.6 ?
C17B C16B C15B . . 123(2) ?
C17B C16B H16B . . 118.6 ?
C16B C17B H17B . . 119.7 ?
C18B C17B C16B . . 120.5(18) ?
C18B C17B H17B . . 119.7 ?
C17B C18B H18B . . 120.3 ?
C17B C18B C19B . . 119.4(16) ?
C19B C18B H18B . . 120.3 ?
C18B C19B H19B . . 118.7 ?
C18B C19B C20B . . 122.5(16) ?
C20B C19B H19B . . 118.7 ?
C15B C20B C19B . . 117.9(16) ?
C15B C20B H20B . . 121.0 ?
C19B C20B H20B . . 121.0 ?
H1A N1 H1B . . 107.1 ?
C21 N1 H1A . . 107.7 ?
C21 N1 H1B . . 107.7 ?
C21 N1 C25 . . 118.4(3) ?
C25 N1 H1A . . 107.7 ?
C25 N1 H1B . . 107.7 ?
N1 C21 H21A . . 108.8 ?
N1 C21 H21B . . 108.8 ?
N1 C21 C22 . . 113.6(3) ?
H21A C21 H21B . . 107.7 ?
C22 C21 H21A . . 108.8 ?
C22 C21 H21B . . 108.8 ?
C21 C22 H22 . . 108.2 ?
C21 C22 C23 . . 113.2(3) ?
C21 C22 C24 . . 108.4(3) ?
C23 C22 H22 . . 108.2 ?
C23 C22 C24 . . 110.4(3) ?
C24 C22 H22 . . 108.2 ?
C22 C23 H23A . . 109.5 ?
C22 C23 H23B . . 109.5 ?
C22 C23 H23C . . 109.5 ?
H23A C23 H23B . . 109.5 ?
H23A C23 H23C . . 109.5 ?
H23B C23 H23C . . 109.5 ?
C22 C24 H24A . . 109.5 ?
C22 C24 H24B . . 109.5 ?
C22 C24 H24C . . 109.5 ?
H24A C24 H24B . . 109.5 ?
H24A C24 H24C . . 109.5 ?
H24B C24 H24C . . 109.5 ?
N1 C25 H25A . . 108.5 ?
N1 C25 H25B . . 108.5 ?
H25A C25 H25B . . 107.5 ?
C26 C25 N1 . . 115.1(3) ?
C26 C25 H25A . . 108.5 ?
C26 C25 H25B . . 108.5 ?
C25 C26 H26 . . 106.4 ?
C25 C26 C27 . . 108.9(4) ?
C25 C26 C28 . . 116.9(4) ?
C27 C26 H26 . . 106.4 ?
C28 C26 H26 . . 106.4 ?
C28 C26 C27 . . 111.3(5) ?
C26 C27 H27A . . 109.5 ?
C26 C27 H27B . . 109.5 ?
C26 C27 H27C . . 109.5 ?
H27A C27 H27B . . 109.5 ?
H27A C27 H27C . . 109.5 ?
H27B C27 H27C . . 109.5 ?
C26 C28 H28A . . 109.5 ?
C26 C28 H28B . . 109.5 ?
C26 C28 H28C . . 109.5 ?
H28A C28 H28B . . 109.5 ?
H28A C28 H28C . . 109.5 ?
H28B C28 H28C . . 109.5 ?

loop_
_geom_bond_atom_site_label_1
_geom_bond_atom_site_label_2
_geom_bond_site_symmetry_2
_geom_bond_distance
_geom_bond_publ_flag
Sn1 S1 . 2.4212(9) ?
Sn1 O1 . 2.459(2) ?
Sn1 C3 . 2.183(3) ?
Sn1 C9 . 2.137(3) ?
Sn1 C15A . 2.055(19) ?
Sn1 C15B . 2.27(2) ?
S1 C2 . 1.800(4) ?
O1 C1 . 1.238(4) ?
O2 C1 . 1.241(4) ?
C1 C2 . 1.513(5) ?
C2 H2A . 0.9700 ?
C2 H2B . 0.9700 ?
C3 C4 . 1.379(5) ?
C3 C8 . 1.382(5) ?
C4 H4 . 0.9300 ?
C4 C5 . 1.390(5) ?
C5 H5 . 0.9300 ?
C5 C6 . 1.356(6) ?
C6 H6 . 0.9300 ?
C6 C7 . 1.355(6) ?
C7 H7 . 0.9300 ?
C7 C8 . 1.397(5) ?
C8 H8 . 0.9300 ?
C9 C10 . 1.378(5) ?
C9 C14 . 1.379(5) ?
C10 H10 . 0.9300 ?
C10 C11 . 1.399(5) ?
C14 H14 . 0.9300 ?
C14 C13 . 1.374(6) ?
C11 H11 . 0.9300 ?
C11 C12 . 1.355(7) ?
C12 H12 . 0.9300 ?
C12 C13 . 1.350(7) ?
C13 H13 . 0.9300 ?
C15A C16A . 1.356(14) ?
C15A C20A . 1.388(15) ?
C16A H16A . 0.9300 ?
C16A C17A . 1.422(19) ?
C17A H17A . 0.9300 ?
C17A C18A . 1.372(15) ?
C18A H18A . 0.9300 ?
C18A C19A . 1.385(13) ?
C19A H19A . 0.9300 ?
C19A C20A . 1.381(12) ?
C20A H20A . 0.9300 ?
C15B C16B . 1.411(19) ?
C15B C20B . 1.371(18) ?
C16B H16B . 0.9300 ?
C16B C17B . 1.34(3) ?
C17B H17B . 0.9300 ?
C17B C18B . 1.32(3) ?
C18B H18B . 0.9300 ?
C18B C19B . 1.35(2) ?
C19B H19B . 0.9300 ?
C19B C20B . 1.409(19) ?
C20B H20B . 0.9300 ?
N1 H1A . 0.8900 ?
N1 H1B . 0.8900 ?
N1 C21 . 1.484(4) ?
N1 C25 . 1.499(4) ?
C21 H21A . 0.9700 ?
C21 H21B . 0.9700 ?
C21 C22 . 1.505(5) ?
C22 H22 . 0.9800 ?
C22 C23 . 1.513(5) ?
C22 C24 . 1.533(6) ?
C23 H23A . 0.9600 ?
C23 H23B . 0.9600 ?
C23 H23C . 0.9600 ?
C24 H24A . 0.9600 ?
C24 H24B . 0.9600 ?
C24 H24C . 0.9600 ?
C25 H25A . 0.9700 ?
C25 H25B . 0.9700 ?
C25 C26 . 1.444(6) ?
C26 H26 . 0.9800 ?
C26 C27 . 1.539(6) ?
C26 C28 . 1.480(6) ?
C27 H27A . 0.9600 ?
C27 H27B . 0.9600 ?
C27 H27C . 0.9600 ?
C28 H28A . 0.9600 ?
C28 H28B . 0.9600 ?
C28 H28C . 0.9600 ?

loop_
_geom_hbond_atom_site_label_D
_geom_hbond_atom_site_label_H
_geom_hbond_atom_site_label_A
_geom_hbond_site_symmetry_A
_geom_hbond_distance_DH
_geom_hbond_distance_HA
_geom_hbond_distance_DA
_geom_hbond_angle_DHA
_geom_hbond_publ_flag
N1 H1A O2 3_656 0.89 1.95 2.791(4) 157 yes
N1 H1B O1 1_655 0.89 2.16 2.894(3) 140 yes
N1 H1B O2 1_655 0.89 2.23 3.072(4) 158 yes

loop_
_geom_torsion_atom_site_label_1
_geom_torsion_atom_site_label_2
_geom_torsion_atom_site_label_3
_geom_torsion_atom_site_label_4
_geom_torsion_site_symmetry_1
_geom_torsion_site_symmetry_2
_geom_torsion_site_symmetry_3
_geom_torsion_site_symmetry_4
_geom_torsion
_geom_torsion_publ_flag
Sn1 S1 C2 C1 . . . . -17.7(4) ?
Sn1 O1 C1 O2 . . . . -179.5(3) ?
Sn1 O1 C1 C2 . . . . -2.8(5) ?
Sn1 C3 C4 C5 . . . . -179.0(3) ?
Sn1 C3 C8 C7 . . . . 179.0(3) ?
Sn1 C9 C10 C11 . . . . -179.2(3) ?
Sn1 C9 C14 C13 . . . . 178.9(3) ?
Sn1 C15A C16A C17A . . . . -176.8(17) ?
Sn1 C15A C20A C19A . . . . 179.0(13) ?
Sn1 C15B C16B C17B . . . . 175(2) ?
Sn1 C15B C20B C19B . . . . -178.2(19) ?
O1 C1 C2 S1 . . . . 14.6(6) ?
O2 C1 C2 S1 . . . . -168.6(3) ?
C3 C4 C5 C6 . . . . -0.3(7) ?
C4 C3 C8 C7 . . . . -0.6(6) ?
C4 C5 C6 C7 . . . . 0.1(8) ?
C5 C6 C7 C8 . . . . -0.1(7) ?
C6 C7 C8 C3 . . . . 0.3(7) ?
C8 C3 C4 C5 . . . . 0.5(6) ?
C9 C10 C11 C12 . . . . 0.3(7) ?
C9 C14 C13 C12 . . . . 0.3(7) ?
C10 C9 C14 C13 . . . . -0.5(6) ?
C10 C11 C12 C13 . . . . -0.4(8) ?
C14 C9 C10 C11 . . . . 0.2(6) ?
C11 C12 C13 C14 . . . . 0.2(8) ?
C15A C16A C17A C18A . . . . -3(3) ?
C16A C15A C20A C19A . . . . 1(3) ?
C16A C17A C18A C19A . . . . 3(3) ?
C17A C18A C19A C20A . . . . -1(2) ?
C18A C19A C20A C15A . . . . -2(2) ?
C20A C15A C16A C17A . . . . 1(3) ?
C15B C16B C17B C18B . . . . 5(4) ?
C16B C15B C20B C19B . . . . 4(4) ?
C16B C17B C18B C19B . . . . 1(3) ?
C17B C18B C19B C20B . . . . -3(3) ?
C18B C19B C20B C15B . . . . 1(3) ?
C20B C15B C16B C17B . . . . -7(4) ?
N1 C21 C22 C23 . . . . -59.6(4) ?
N1 C21 C22 C24 . . . . 177.6(3) ?
N1 C25 C26 C27 . . . . 177.7(4) ?
N1 C25 C26 C28 . . . . -55.2(7) ?
C21 N1 C25 C26 . . . . -58.7(5) ?
C25 N1 C21 C22 . . . . -160.1(3) ?
